data_2016357
loop_
_publ_author_name
'Genther, Dane J.'
'Squattrito, Philip J.'
'Kirschbaum, Kristin'
'Yearley, Eric J.'
'Pinkerton, A. Alan'

_publ_section_title
;
 5-Aminonaphthalene-1-sulfonic acid and its manganese, nickel and
 cobalt salts
;
_journal_coeditor_code SK3173
_journal_issue 12
_journal_name_full 'Acta Crystallographica Section C'
_journal_page_first m604
_journal_page_last m609
_journal_paper_doi 10.1107/S0108270107052286
_journal_volume 63
_journal_year 2007
_chemical_formula_iupac '[Co (H2 O)6] (C10 H8 N O3 S)2 , 2H2 O'
_chemical_formula_moiety 'Co H12 O6 2+ , 2C10 H8 N O3 S - , 2H2 O'
_chemical_formula_sum 'C20 H32 Co N2 O14 S2'
_chemical_formula_weight 647.53
_chemical_name_common
;
hexaaquacobalt(II) 5-aminonaphthalene-1-sulfonate dihydrate
;
_chemical_name_systematic
;
hexaaquacobalt(II) bis(5-aminonaphthalene-1-sulfonate) dihydrate
;
_space_group_IT_number 2
_symmetry_cell_setting triclinic
_symmetry_space_group_name_Hall '-P 1'
_symmetry_space_group_name_H-M 'P -1'
_atom_sites_solution_hydrogens geom
_atom_sites_solution_primary direct
_atom_sites_solution_secondary difmap
_audit_creation_method SHELXL97
_cell_angle_alpha 89.394(8)
_cell_angle_beta 83.909(8)
_cell_angle_gamma 88.271(8)
_cell_formula_units_Z 2
_cell_length_a 7.013(2)
_cell_length_b 8.710(3)
_cell_length_c 22.385(7)
_cell_measurement_reflns_used 1152
_cell_measurement_temperature 150(2)
_cell_measurement_theta_max 24.6
_cell_measurement_theta_min 3.1
_cell_volume 1359.0(7)
_computing_cell_refinement 'SAINT-Plus (Bruker, 2003)'
_computing_data_collection 'SMART (Bruker, 2003)'
_computing_data_reduction 'SAINT-Plus (Bruker, 2003)'
_computing_molecular_graphics 'SHELXTL (Sheldrick, 2000)'
_computing_publication_material 'SHELXTL (Sheldrick, 2000) and local programs'
_computing_structure_refinement 'SHELXTL (Sheldrick, 2000)'
_computing_structure_solution 'SHELXTL (Sheldrick, 2000)'
_diffrn_ambient_temperature 150(2)
_diffrn_measured_fraction_theta_full 0.887
_diffrn_measured_fraction_theta_max 0.775
_diffrn_measurement_device_type 'Bruker SMART 6000 CCD area-detector'
_diffrn_measurement_method \w
_diffrn_radiation_monochromator graphite
_diffrn_radiation_source 'fine-focus sealed tube'
_diffrn_radiation_type MoK\a
_diffrn_radiation_wavelength 0.71073
_diffrn_reflns_av_R_equivalents 0.0521
_diffrn_reflns_av_sigmaI/netI 0.0323
_diffrn_reflns_limit_h_max 9
_diffrn_reflns_limit_h_min -9
_diffrn_reflns_limit_k_max 11
_diffrn_reflns_limit_k_min -11
_diffrn_reflns_limit_l_max 29
_diffrn_reflns_limit_l_min 0
_diffrn_reflns_number 8586
_diffrn_reflns_theta_full 26.00
_diffrn_reflns_theta_max 27.82
_diffrn_reflns_theta_min 1.83
_exptl_absorpt_coefficient_mu 0.856
_exptl_absorpt_correction_T_max 0.983
_exptl_absorpt_correction_T_min 0.702
_exptl_absorpt_correction_type multi-scan
_exptl_absorpt_process_details '(TWINABS; Sheldrick 2007)'
_exptl_crystal_colour red
_exptl_crystal_density_diffrn 1.582
_exptl_crystal_density_method 'not measured'
_exptl_crystal_description plate
_exptl_crystal_F_000 674
_exptl_crystal_size_max 0.41
_exptl_crystal_size_mid 0.18
_exptl_crystal_size_min 0.02
_refine_diff_density_max 0.769
_refine_diff_density_min -0.791
_refine_ls_extinction_method none
_refine_ls_goodness_of_fit_ref 1.123
_refine_ls_hydrogen_treatment refxyz
_refine_ls_matrix_type full
_refine_ls_number_parameters 445
_refine_ls_number_reflns 5525
_refine_ls_number_restraints 35
_refine_ls_restrained_S_all 1.097
_refine_ls_R_factor_all 0.0661
_refine_ls_R_factor_gt 0.0584
_refine_ls_shift/su_max 0.000
_refine_ls_shift/su_mean 0.000
_refine_ls_structure_factor_coef Fsqd
_refine_ls_weighting_details 'calc w = 1/[\s^2^(Fo^2^)+(0.1514P)^2^+50.7497P] where P=(Fo^2^+2Fc^2^)/3'
_refine_ls_weighting_scheme calc
_refine_ls_wR_factor_gt 0.1461
_refine_ls_wR_factor_ref 0.1567
_reflns_number_gt 4971
_reflns_number_total 5584
_reflns_threshold_expression I>2\s(I)
_cod_data_source_file sk3173.cif
_cod_data_source_block IV
_cod_original_cell_volume 1359.1(7)
_cod_database_code 2016357
_cod_database_fobs_code 2016357

loop_
_symmetry_equiv_pos_as_xyz
'x, y, z'
'-x, -y, -z'

loop_
_atom_site_type_symbol
_atom_site_label
_atom_site_fract_x
_atom_site_fract_y
_atom_site_fract_z
_atom_site_U_iso_or_equiv
_atom_site_adp_type
_atom_site_calc_flag
_atom_site_refinement_flags
_atom_site_occupancy
_atom_site_disorder_assembly
_atom_site_disorder_group
Co Co1 0.0000 0.0000 0.5000 0.0200(7) Uani d S 1 . .
Co Co2 0.0000 0.5000 0.0000 0.0244(7) Uani d S 1 . .
S S1 0.4555(5) 0.2457(4) 0.11300(18) 0.0246(9) Uani d . 1 . .
S S2 0.5592(5) 0.7446(4) 0.38705(17) 0.0199(8) Uani d . 1 . .
N N1 0.180(2) 0.3611(17) 0.3963(7) 0.033(3) Uani d D 1 . .
H H1A 0.08(2) 0.40(2) 0.417(8) 0.050 Uiso d D 1 . .
H H1B 0.284(18) 0.41(2) 0.399(10) 0.050 Uiso d D 1 . .
N N2 1.020(2) 0.8713(17) 0.1234(7) 0.030(3) Uani d D 1 . .
H H2A 0.919(18) 0.89(2) 0.105(8) 0.044 Uiso d D 1 . .
H H2B 1.11(2) 0.933(18) 0.119(9) 0.044 Uiso d D 1 . .
O O1 0.2885(15) 0.1628(13) 0.0991(5) 0.028(3) Uani d . 1 . .
O O2 0.4453(16) 0.4070(13) 0.0942(6) 0.031(3) Uani d . 1 . .
O O3 0.6342(16) 0.1693(14) 0.0881(6) 0.032(3) Uani d . 1 . .
O O4 0.5509(15) 0.9053(12) 0.4040(5) 0.027(2) Uani d . 1 . .
O O5 0.7139(16) 0.6596(12) 0.4130(5) 0.026(2) Uani d . 1 . .
O O6 0.3770(15) 0.6707(12) 0.4018(5) 0.025(2) Uani d . 1 . .
O O7 -0.1795(18) 0.0913(14) 0.4407(6) 0.031(3) Uani d D 1 . .
H H7A -0.22(3) 0.179(10) 0.440(10) 0.047 Uiso d D 1 . .
H H7B -0.27(2) 0.04(2) 0.431(9) 0.047 Uiso d D 1 . .
O O8 0.0222(15) -0.2258(13) 0.4624(5) 0.028(3) Uani d D 1 . .
H H8A -0.066(15) -0.24(2) 0.443(7) 0.041 Uiso d D 1 . .
H H8B 0.120(13) -0.25(2) 0.442(7) 0.041 Uiso d D 1 . .
O O9 0.2256(18) 0.0738(15) 0.4455(7) 0.042(4) Uani d D 1 . .
H H9A 0.23(3) 0.162(10) 0.434(10) 0.063 Uiso d D 1 . .
H H9B 0.328(17) 0.03(2) 0.434(10) 0.063 Uiso d D 1 . .
O O10 0.2627(17) 0.4158(15) -0.0402(6) 0.036(3) Uani d D 1 . .
H H10A 0.360(17) 0.467(17) -0.045(10) 0.054 Uiso d D 1 . .
H H10B 0.30(2) 0.331(11) -0.053(9) 0.054 Uiso d D 1 . .
O O11 -0.0215(19) 0.2932(17) 0.0470(7) 0.047(4) Uani d D 1 . .
H H11A -0.126(15) 0.26(3) 0.057(9) 0.071 Uiso d D 1 . .
H H11B 0.04(2) 0.28(3) 0.075(7) 0.071 Uiso d D 1 . .
O O12 0.146(2) 0.5974(18) 0.0641(7) 0.052(4) Uani d D 1 . .
H H12A 0.23(3) 0.55(2) 0.079(10) 0.077 Uiso d D 1 . .
H H12B 0.10(3) 0.66(2) 0.088(8) 0.077 Uiso d D 1 . .
O O13 0.369(2) 0.6311(14) 0.5393(6) 0.044(3) Uani d D 1 . .
H H13A 0.30(3) 0.560(19) 0.551(11) 0.067 Uiso d D 1 . .
H H13B 0.39(3) 0.62(3) 0.502(3) 0.067 Uiso d D 1 . .
O O14 0.673(3) 0.894(2) 0.0316(9) 0.056(5) Uiso d P 0.80 A 1
O O14B 0.539(16) 0.862(12) 0.035(5) 0.09(3) Uiso d P 0.20 B 3
C C1 0.458(2) 0.2449(17) 0.1920(7) 0.021(3) Uani d . 1 . .
C C2 0.618(2) 0.1841(19) 0.2148(8) 0.029(4) Uani d D 1 . .
H H2 0.717(18) 0.143(19) 0.187(6) 0.034 Uiso d D 1 . .
C C3 0.631(2) 0.1841(19) 0.2762(8) 0.030(4) Uani d D 1 . .
H H3 0.747(15) 0.15(2) 0.291(8) 0.036 Uiso d D 1 . .
C C4 0.487(3) 0.2445(19) 0.3149(8) 0.030(4) Uani d D 1 . .
H H4 0.50(3) 0.24(2) 0.357(3) 0.036 Uiso d D 1 . .
C C5 0.162(2) 0.3683(17) 0.3338(7) 0.026(3) Uani d . 1 . .
C C6 0.002(2) 0.4263(19) 0.3112(8) 0.032(4) Uani d D 1 . .
H H6 -0.099(19) 0.465(19) 0.339(7) 0.038 Uiso d D 1 . .
C C7 -0.013(2) 0.4282(19) 0.2503(8) 0.030(4) Uani d D 1 . .
H H7 -0.126(16) 0.46(2) 0.234(8) 0.036 Uiso d D 1 . .
C C8 0.130(2) 0.3698(18) 0.2092(7) 0.025(3) Uani d D 1 . .
H H8 0.12(2) 0.38(2) 0.168(3) 0.029 Uiso d D 1 . .
C C9 0.301(2) 0.3080(16) 0.2305(7) 0.020(3) Uani d . 1 . .
C C10 0.317(2) 0.3059(16) 0.2932(7) 0.023(3) Uani d . 1 . .
C C11 0.613(2) 0.7393(17) 0.3078(7) 0.020(3) Uani d . 1 . .
C C12 0.483(2) 0.6802(17) 0.2745(8) 0.024(3) Uani d D 1 . .
H H12 0.371(15) 0.646(19) 0.297(7) 0.029 Uiso d D 1 . .
C C13 0.516(2) 0.6775(19) 0.2115(8) 0.028(4) Uani d D 1 . .
H H13 0.413(18) 0.634(19) 0.194(7) 0.033 Uiso d D 1 . .
C C14 0.679(2) 0.7387(18) 0.1833(7) 0.026(3) Uani d D 1 . .
H H14 0.70(2) 0.73(2) 0.141(3) 0.031 Uiso d D 1 . .
C C15 0.985(2) 0.8724(17) 0.1869(7) 0.023(3) Uani d . 1 . .
C C16 1.117(2) 0.9292(18) 0.2200(8) 0.029(4) Uani d D 1 . .
H H16 1.226(17) 0.969(19) 0.196(7) 0.034 Uiso d D 1 . .
C C17 1.090(2) 0.9243(17) 0.2828(8) 0.025(3) Uani d D 1 . .
H H17 1.183(19) 0.969(18) 0.304(7) 0.030 Uiso d D 1 . .
C C18 0.930(2) 0.8646(17) 0.3131(7) 0.022(3) Uani d D 1 . .
H H18 0.92(2) 0.862(19) 0.355(2) 0.026 Uiso d D 1 . .
C C19 0.788(2) 0.8027(16) 0.2800(6) 0.018(3) Uani d . 1 . .
C C20 0.816(2) 0.8043(17) 0.2159(7) 0.023(3) Uani d . 1 . .

loop_
_atom_site_aniso_label
_atom_site_aniso_U_11
_atom_site_aniso_U_22
_atom_site_aniso_U_33
_atom_site_aniso_U_12
_atom_site_aniso_U_13
_atom_site_aniso_U_23
Co1 0.0173(15) 0.0191(16) 0.0231(16) 0.0013(11) -0.0002(11) -0.0021(11)
Co2 0.0245(17) 0.0258(17) 0.0228(17) -0.0045(12) -0.0019(12) 0.0007(12)
S1 0.022(2) 0.024(2) 0.027(2) -0.0019(15) -0.0005(15) 0.0002(16)
S2 0.0184(18) 0.0177(19) 0.023(2) -0.0004(13) 0.0004(14) -0.0037(14)
N1 0.041(9) 0.028(8) 0.029(8) -0.004(6) 0.005(7) -0.001(6)
N2 0.030(8) 0.033(8) 0.025(7) -0.007(6) 0.003(6) 0.003(6)
O1 0.025(6) 0.028(6) 0.034(7) -0.007(5) -0.004(5) -0.005(5)
O2 0.026(6) 0.026(6) 0.040(7) -0.005(5) -0.002(5) 0.009(5)
O3 0.027(6) 0.031(7) 0.036(7) -0.004(5) 0.004(5) -0.005(5)
O4 0.024(6) 0.023(6) 0.032(6) 0.002(4) 0.002(5) -0.007(5)
O5 0.031(6) 0.023(6) 0.025(6) -0.002(5) -0.003(5) 0.000(5)
O6 0.023(6) 0.025(6) 0.026(6) -0.003(4) 0.004(5) -0.002(5)
O7 0.034(7) 0.024(6) 0.037(7) 0.004(5) -0.013(6) -0.008(5)
O8 0.021(6) 0.028(6) 0.035(7) 0.004(5) -0.006(5) -0.009(5)
O9 0.031(7) 0.031(7) 0.056(9) 0.011(5) 0.022(6) 0.018(6)
O10 0.032(7) 0.030(7) 0.042(8) -0.004(5) 0.012(6) 0.000(6)
O11 0.029(7) 0.046(8) 0.066(10) -0.010(6) -0.004(6) 0.029(7)
O12 0.056(10) 0.043(9) 0.062(10) 0.015(7) -0.033(8) -0.021(7)
O13 0.071(10) 0.021(7) 0.038(8) 0.010(6) 0.005(7) 0.003(6)
C1 0.023(8) 0.018(8) 0.023(8) -0.005(6) -0.005(6) 0.000(6)
C2 0.023(8) 0.023(8) 0.039(10) 0.000(6) 0.001(7) -0.001(7)
C3 0.024(8) 0.025(9) 0.041(10) -0.005(7) -0.008(7) 0.003(7)
C4 0.033(9) 0.026(9) 0.033(9) -0.010(7) -0.010(7) 0.003(7)
C5 0.033(9) 0.010(7) 0.032(9) -0.008(6) 0.004(7) -0.001(6)
C6 0.028(9) 0.024(9) 0.040(10) 0.004(7) 0.012(7) -0.006(7)
C7 0.026(8) 0.022(8) 0.041(10) 0.002(6) -0.002(7) 0.002(7)
C8 0.027(8) 0.023(8) 0.025(8) -0.002(6) -0.006(7) 0.006(6)
C9 0.019(7) 0.012(7) 0.028(8) -0.004(5) -0.001(6) 0.002(6)
C10 0.025(8) 0.012(7) 0.030(8) -0.006(6) 0.001(7) 0.003(6)
C11 0.023(7) 0.017(7) 0.018(7) 0.006(6) -0.001(6) -0.001(6)
C12 0.016(7) 0.018(8) 0.038(9) -0.002(6) -0.002(6) -0.005(6)
C13 0.023(8) 0.029(9) 0.034(9) -0.006(6) -0.013(7) -0.002(7)
C14 0.031(9) 0.023(8) 0.023(8) -0.001(6) -0.003(7) -0.006(6)
C15 0.026(8) 0.015(7) 0.027(8) 0.003(6) 0.000(6) 0.000(6)
C16 0.021(8) 0.025(8) 0.037(10) -0.001(6) 0.006(7) 0.004(7)
C17 0.021(8) 0.018(8) 0.038(9) -0.005(6) -0.008(7) -0.002(6)
C18 0.028(8) 0.017(7) 0.020(8) 0.000(6) -0.004(6) -0.004(6)
C19 0.019(7) 0.015(7) 0.020(7) 0.004(5) -0.001(6) -0.001(5)
C20 0.021(8) 0.016(7) 0.031(9) 0.003(6) -0.003(6) 0.000(6)

loop_
_atom_type_symbol
_atom_type_description
_atom_type_scat_dispersion_real
_atom_type_scat_dispersion_imag
_atom_type_scat_source
C C 0.0033 0.0016 'International Tables Vol C Tables 4.2.6.8 and 6.1.1.4'
H H 0.0000 0.0000 'International Tables Vol C Tables 4.2.6.8 and 6.1.1.4'
N N 0.0061 0.0033 'International Tables Vol C Tables 4.2.6.8 and 6.1.1.4'
O O 0.0106 0.0060 'International Tables Vol C Tables 4.2.6.8 and 6.1.1.4'
S S 0.1246 0.1234 'International Tables Vol C Tables 4.2.6.8 and 6.1.1.4'
Co Co 0.3494 0.9721 'International Tables Vol C Tables 4.2.6.8 and 6.1.1.4'

loop_
_geom_angle_atom_site_label_1
_geom_angle_atom_site_label_2
_geom_angle_atom_site_label_3
_geom_angle_site_symmetry_1
_geom_angle_site_symmetry_3
_geom_angle
O9 Co1 O9 . 2_556 179.998(2)
O9 Co1 O7 . . 89.0(6)
O9 Co1 O7 2_556 . 91.0(6)
O9 Co1 O7 . 2_556 91.0(6)
O9 Co1 O7 2_556 2_556 89.0(6)
O7 Co1 O7 . 2_556 180.0(6)
O9 Co1 O8 . 2_556 87.0(5)
O9 Co1 O8 2_556 2_556 93.0(5)
O7 Co1 O8 . 2_556 84.1(5)
O7 Co1 O8 2_556 2_556 95.9(5)
O9 Co1 O8 . . 93.0(5)
O9 Co1 O8 2_556 . 87.0(5)
O7 Co1 O8 . . 95.9(5)
O7 Co1 O8 2_556 . 84.1(5)
O8 Co1 O8 2_556 . 179.9990(10)
O12 Co2 O12 . 2_565 180.000(2)
O12 Co2 O11 . . 92.1(7)
O12 Co2 O11 2_565 . 87.9(7)
O12 Co2 O11 . 2_565 87.9(7)
O12 Co2 O11 2_565 2_565 92.1(7)
O11 Co2 O11 . 2_565 179.9990(10)
O12 Co2 O10 . 2_565 92.2(6)
O12 Co2 O10 2_565 2_565 87.8(6)
O11 Co2 O10 . 2_565 93.0(5)
O11 Co2 O10 2_565 2_565 87.0(5)
O12 Co2 O10 . . 87.8(6)
O12 Co2 O10 2_565 . 92.2(6)
O11 Co2 O10 . . 87.0(5)
O11 Co2 O10 2_565 . 93.0(5)
O10 Co2 O10 2_565 . 179.9990(10)
O1 S1 O3 . . 111.7(7)
O1 S1 O2 . . 111.8(7)
O3 S1 O2 . . 111.7(7)
O1 S1 C1 . . 108.1(7)
O3 S1 C1 . . 106.5(7)
O2 S1 C1 . . 106.6(7)
O4 S2 O6 . . 112.4(6)
O4 S2 O5 . . 111.7(7)
O6 S2 O5 . . 110.9(7)
O4 S2 C11 . . 106.8(7)
O6 S2 C11 . . 107.6(7)
O5 S2 C11 . . 107.1(7)
C5 N1 H1A . . 111(10)
C5 N1 H1B . . 102(10)
H1A N1 H1B . . 112(10)
C15 N2 H2A . . 114(10)
C15 N2 H2B . . 99(10)
H2A N2 H2B . . 121(10)
Co1 O7 H7A . . 126(10)
Co1 O7 H7B . . 122(10)
H7A O7 H7B . . 104(10)
Co1 O8 H8A . . 113(10)
Co1 O8 H8B . . 119(10)
H8A O8 H8B . . 106(9)
Co1 O9 H9A . . 121(10)
Co1 O9 H9B . . 132(10)
H9A O9 H9B . . 107(9)
Co2 O10 H10A . . 124(10)
Co2 O10 H10B . . 131(10)
H10A O10 H10B . . 105(8)
Co2 O11 H11A . . 120(10)
Co2 O11 H11B . . 120(10)
H11A O11 H11B . . 107(9)
Co2 O12 H12A . . 123(10)
Co2 O12 H12B . . 126(10)
H12A O12 H12B . . 108(9)
H13A O13 H13B . . 105(10)
C2 C1 C9 . . 121.1(15)
C2 C1 S1 . . 117.8(12)
C9 C1 S1 . . 121.1(12)
C1 C2 C3 . . 120.6(16)
C1 C2 H2 . . 117(10)
C3 C2 H2 . . 122(10)
C4 C3 C2 . . 120.8(17)
C4 C3 H3 . . 119(10)
C2 C3 H3 . . 120(10)
C3 C4 C10 . . 120.4(17)
C3 C4 H4 . . 119(10)
C10 C4 H4 . . 121(10)
C6 C5 N1 . . 122.5(15)
C6 C5 C10 . . 119.1(16)
N1 C5 C10 . . 118.3(15)
C5 C6 C7 . . 121.3(15)
C5 C6 H6 . . 118(10)
C7 C6 H6 . . 121(10)
C6 C7 C8 . . 122.1(16)
C6 C7 H7 . . 122(10)
C8 C7 H7 . . 116(10)
C7 C8 C9 . . 118.8(16)
C7 C8 H8 . . 119(10)
C9 C8 H8 . . 122(10)
C10 C9 C8 . . 119.2(14)
C10 C9 C1 . . 117.4(14)
C8 C9 C1 . . 123.3(15)
C9 C10 C4 . . 119.6(15)
C9 C10 C5 . . 119.5(15)
C4 C10 C5 . . 120.9(16)
C12 C11 C19 . . 121.3(14)
C12 C11 S2 . . 118.4(12)
C19 C11 S2 . . 120.2(11)
C11 C12 C13 . . 120.7(14)
C11 C12 H12 . . 115(10)
C13 C12 H12 . . 125(10)
C14 C13 C12 . . 119.7(15)
C14 C13 H13 . . 129(10)
C12 C13 H13 . . 112(10)
C13 C14 C20 . . 121.6(15)
C13 C14 H14 . . 116(10)
C20 C14 H14 . . 122(10)
C16 C15 N2 . . 119.7(14)
C16 C15 C20 . . 120.3(15)
N2 C15 C20 . . 119.9(14)
C15 C16 C17 . . 120.6(14)
C15 C16 H16 . . 114(10)
C17 C16 H16 . . 126(10)
C18 C17 C16 . . 121.9(15)
C18 C17 H17 . . 120(10)
C16 C17 H17 . . 118(10)
C17 C18 C19 . . 119.2(14)
C17 C18 H18 . . 120(10)
C19 C18 H18 . . 121(10)
C18 C19 C20 . . 119.2(13)
C18 C19 C11 . . 123.3(13)
C20 C19 C11 . . 117.4(14)
C14 C20 C19 . . 119.2(14)
C14 C20 C15 . . 122.1(15)
C19 C20 C15 . . 118.7(14)

loop_
_geom_bond_atom_site_label_1
_geom_bond_atom_site_label_2
_geom_bond_site_symmetry_2
_geom_bond_distance
_geom_bond_publ_flag
Co1 O9 . 2.009(11) yes
Co1 O9 2_556 2.009(11) ?
Co1 O7 . 2.061(12) yes
Co1 O7 2_556 2.061(12) ?
Co1 O8 2_556 2.142(11) ?
Co1 O8 . 2.142(11) yes
Co2 O12 . 2.055(14) yes
Co2 O12 2_565 2.055(13) ?
Co2 O11 . 2.078(12) yes
Co2 O11 2_565 2.078(12) ?
Co2 O10 2_565 2.079(11) ?
Co2 O10 . 2.079(11) yes
S1 O1 . 1.457(11) ?
S1 O3 . 1.460(12) ?
S1 O2 . 1.465(12) ?
S1 C1 . 1.771(16) ?
S2 O4 . 1.452(11) ?
S2 O6 . 1.453(11) ?
S2 O5 . 1.462(12) ?
S2 C11 . 1.776(15) ?
N1 C5 . 1.42(2) ?
N1 H1A . 0.86(5) ?
N1 H1B . 0.86(5) ?
N2 C15 . 1.42(2) ?
N2 H2A . 0.86(5) ?
N2 H2B . 0.86(5) ?
O7 H7A . 0.82(5) ?
O7 H7B . 0.82(5) ?
O8 H8A . 0.82(5) ?
O8 H8B . 0.82(5) ?
O9 H9A . 0.81(5) ?
O9 H9B . 0.81(5) ?
O10 H10A . 0.82(5) ?
O10 H10B . 0.81(5) ?
O11 H11A . 0.81(5) ?
O11 H11B . 0.82(5) ?
O12 H12A . 0.82(5) ?
O12 H12B . 0.81(5) ?
O13 H13A . 0.82(5) ?
O13 H13B . 0.83(5) ?
C1 C2 . 1.37(2) ?
C1 C9 . 1.43(2) ?
C2 C3 . 1.39(3) ?
C2 H2 . 0.95(5) ?
C3 C4 . 1.36(3) ?
C3 H3 . 0.94(5) ?
C4 C10 . 1.42(2) ?
C4 H4 . 0.94(5) ?
C5 C6 . 1.36(2) ?
C5 C10 . 1.44(2) ?
C6 C7 . 1.38(3) ?
C6 H6 . 0.94(5) ?
C7 C8 . 1.38(2) ?
C7 H7 . 0.95(5) ?
C8 C9 . 1.42(2) ?
C8 H8 . 0.94(5) ?
C9 C10 . 1.42(2) ?
C11 C12 . 1.36(2) ?
C11 C19 . 1.43(2) ?
C12 C13 . 1.40(2) ?
C12 H12 . 0.94(5) ?
C13 C14 . 1.36(2) ?
C13 H13 . 0.95(5) ?
C14 C20 . 1.41(2) ?
C14 H14 . 0.95(5) ?
C15 C16 . 1.36(2) ?
C15 C20 . 1.43(2) ?
C16 C17 . 1.40(2) ?
C16 H16 . 0.95(5) ?
C17 C18 . 1.36(2) ?
C17 H17 . 0.95(5) ?
C18 C19 . 1.43(2) ?
C18 H18 . 0.94(5) ?
C19 C20 . 1.43(2) ?

loop_
_geom_hbond_atom_site_label_D
_geom_hbond_atom_site_label_H
_geom_hbond_atom_site_label_A
_geom_hbond_site_symmetry_A
_geom_hbond_distance_DH
_geom_hbond_distance_HA
_geom_hbond_distance_DA
_geom_hbond_angle_DHA
_geom_hbond_publ_flag
O7 H7A O13 2_566 0.82(5) 1.95(8) 2.741(18) 16E1(2) yes
O8 H8A O5 1_445 0.82(5) 1.96(8) 2.750(15) 162(19) yes
O8 H8B O6 1_545 0.82(5) 2.02(6) 2.832(15) 172(17) yes
O9 H9A N1 . 0.81(5) 1.95(7) 2.748(19) 17E1(2) yes
O9 H9B O4 1_545 0.81(5) 1.95(6) 2.757(16) 17E1(2) yes
O10 H10A O2 2_665 0.82(5) 2.01(12) 2.768(15) 15E1(2) yes
O10 H10B O14 2_665 0.81(5) 2.02(13) 2.73(2) 14E1(2) yes
O11 H11A O3 1_455 0.81(5) 1.93(6) 2.740(16) 17E1(2) yes
O11 H11B O1 . 0.82(5) 2.08(16) 2.781(18) 14E1(2) yes
O12 H12A O2 . 0.82(5) 1.98(7) 2.769(18) 17E1(2) yes
O12 H12B N2 1_455 0.81(5) 2.04(10) 2.82(2) 16E1(3) yes
O13 H13A O5 2_666 0.82(5) 2.07(14) 2.790(16) 15E1(2) yes
O13 H13B O6 . 0.83(5) 2.29(9) 3.088(18) 16E1(2) yes

loop_
_geom_torsion_atom_site_label_1
_geom_torsion_atom_site_label_2
_geom_torsion_atom_site_label_3
_geom_torsion_atom_site_label_4
_geom_torsion
O1 S1 C1 C2 122.7(12)
O3 S1 C1 C2 2.6(14)
O2 S1 C1 C2 -116.9(12)
O1 S1 C1 C9 -58.3(13)
O3 S1 C1 C9 -178.4(11)
O2 S1 C1 C9 62.1(13)
C9 C1 C2 C3 -1(2)
S1 C1 C2 C3 178.1(12)
C1 C2 C3 C4 0(3)
C2 C3 C4 C10 2(2)
N1 C5 C6 C7 -178.3(15)
C10 C5 C6 C7 -1(2)
C5 C6 C7 C8 1(3)
C6 C7 C8 C9 -1(2)
C7 C8 C9 C10 1(2)
C7 C8 C9 C1 -179.9(14)
C2 C1 C9 C10 0(2)
S1 C1 C9 C10 -178.6(10)
C2 C1 C9 C8 -178.7(14)
S1 C1 C9 C8 2(2)
C8 C9 C10 C4 -179.9(14)
C1 C9 C10 C4 1(2)
C8 C9 C10 C5 -1(2)
C1 C9 C10 C5 179.9(13)
C3 C4 C10 C9 -2(2)
C3 C4 C10 C5 179.2(15)
C6 C5 C10 C9 1(2)
N1 C5 C10 C9 178.4(13)
C6 C5 C10 C4 179.9(15)
N1 C5 C10 C4 -3(2)
O4 S2 C11 C12 -117.4(13)
O6 S2 C11 C12 3.6(14)
O5 S2 C11 C12 122.8(12)
O4 S2 C11 C19 59.9(13)
O6 S2 C11 C19 -179.2(11)
O5 S2 C11 C19 -60.0(13)
C19 C11 C12 C13 1(2)
S2 C11 C12 C13 178.1(12)
C11 C12 C13 C14 -2(3)
C12 C13 C14 C20 0(3)
N2 C15 C16 C17 -176.7(15)
C20 C15 C16 C17 -1(2)
C15 C16 C17 C18 -1(3)
C16 C17 C18 C19 1(2)
C17 C18 C19 C20 0(2)
C17 C18 C19 C11 -179.2(14)
C12 C11 C19 C18 -179.3(15)
S2 C11 C19 C18 4(2)
C12 C11 C19 C20 1(2)
S2 C11 C19 C20 -175.8(11)
C13 C14 C20 C19 2(2)
C13 C14 C20 C15 -178.3(15)
C18 C19 C20 C14 178.0(14)
C11 C19 C20 C14 -3(2)
C18 C19 C20 C15 -2(2)
C11 C19 C20 C15 177.5(13)
C16 C15 C20 C14 -177.5(15)
N2 C15 C20 C14 -2(2)
C16 C15 C20 C19 2(2)
N2 C15 C20 C19 178.0(14)
